data_4516415
loop_
_publ_author_name
'Rana, Love Karan'
'Sharma, Sanyog'
'Hundal, Geeta'

_publ_section_title
;
 First Report on Crystal Engineering of Hg(II) Halides with Fully
 Substituted 3,4-Pyridinedicarboxamides: Generation of Two-Dimensional
 Coordination Polymers and Linear Zig-Zag Chains of Mercury Metal Ions
;
_journal_issue 1
_journal_name_full 'Crystal Growth &amp; Design'
_journal_page_first 92
_journal_paper_doi 10.1021/acs.cgd.5b00989
_journal_volume 16
_journal_year 2015
_chemical_formula_moiety 'C46 H78 Hg2 I4 N6 O4'
_chemical_formula_sum 'C46 H78 Hg2 I4 N6 O4'
_chemical_formula_weight 1687.92
_space_group_IT_number 15
_space_group_name_Hall '-C 2yc'
_space_group_name_H-M_alt 'C 1 2/c 1'
_symmetry_cell_setting monoclinic
_symmetry_space_group_name_Hall '-C 2yc'
_symmetry_space_group_name_H-M 'C 1 2/c 1'
_atom_sites_solution_hydrogens geom
_atom_sites_solution_primary direct
_atom_sites_solution_secondary difmap
_audit_creation_method SHELXL-97
_cell_angle_alpha 90.00
_cell_angle_beta 113.992(12)
_cell_angle_gamma 90.00
_cell_formula_units_Z 4
_cell_length_a 33.187(8)
_cell_length_b 8.2084(18)
_cell_length_c 23.606(6)
_cell_measurement_reflns_used 5910
_cell_measurement_temperature 296(2)
_cell_measurement_theta_max 22.54
_cell_measurement_theta_min 2.57
_cell_volume 5875(2)
_computing_cell_refinement 'Bruker SAINT'
_computing_data_collection 'Bruker APEX2'
_computing_data_reduction 'Bruker SAINT'
_computing_molecular_graphics 'Bruker SHELXTL'
_computing_publication_material 'Bruker SHELXTL'
_computing_structure_refinement 'SHELXL-97 (Sheldrick, 2008)'
_computing_structure_solution 'SHELXS-97 (Sheldrick, 2008)'
_diffrn_ambient_temperature 296(2)
_diffrn_measured_fraction_theta_full 1.000
_diffrn_measured_fraction_theta_max 1.000
_diffrn_measurement_device_type 'Bruker APEX-II CCD'
_diffrn_measurement_method '\f and \w scans'
_diffrn_radiation_monochromator graphite
_diffrn_radiation_source 'fine-focus sealed tube'
_diffrn_radiation_type MoK\a
_diffrn_radiation_wavelength 0.71073
_diffrn_reflns_av_R_equivalents 0.0548
_diffrn_reflns_av_sigmaI/netI 0.0439
_diffrn_reflns_limit_h_max 39
_diffrn_reflns_limit_h_min -39
_diffrn_reflns_limit_k_max 9
_diffrn_reflns_limit_k_min -9
_diffrn_reflns_limit_l_max 28
_diffrn_reflns_limit_l_min -28
_diffrn_reflns_number 26617
_diffrn_reflns_theta_full 25.00
_diffrn_reflns_theta_max 25.00
_diffrn_reflns_theta_min 1.82
_exptl_absorpt_coefficient_mu 7.363
_exptl_absorpt_correction_T_max 0.7462
_exptl_absorpt_correction_T_min 0.5191
_exptl_absorpt_correction_type multi-scan
_exptl_absorpt_process_details sadabs
_exptl_crystal_colour colourless
_exptl_crystal_density_diffrn 1.908
_exptl_crystal_density_method 'not measured'
_exptl_crystal_description square
_exptl_crystal_F_000 3200
_exptl_crystal_size_max 0.23
_exptl_crystal_size_mid 0.19
_exptl_crystal_size_min 0.13
_refine_diff_density_max 2.493
_refine_diff_density_min -2.216
_refine_diff_density_rms 0.124
_refine_ls_extinction_method none
_refine_ls_goodness_of_fit_ref 1.093
_refine_ls_hydrogen_treatment none
_refine_ls_matrix_type full
_refine_ls_number_parameters 280
_refine_ls_number_reflns 5180
_refine_ls_number_restraints 0
_refine_ls_restrained_S_all 1.093
_refine_ls_R_factor_all 0.0657
_refine_ls_R_factor_gt 0.0428
_refine_ls_shift/su_max 0.001
_refine_ls_shift/su_mean 0.000
_refine_ls_structure_factor_coef Fsqd
_refine_ls_weighting_details 'calc w=1/[\s^2^(Fo^2^)+(0.0436P)^2^+27.1288P] where P=(Fo^2^+2Fc^2^)/3'
_refine_ls_weighting_scheme calc
_refine_ls_wR_factor_gt 0.1007
_refine_ls_wR_factor_ref 0.1084
_reflns_number_gt 3819
_reflns_number_total 5180
_reflns_threshold_expression >2sigma(I)
_cod_data_source_file cg5b00989_si_008.cif
_cod_data_source_block shelx
_cod_original_sg_symbol_H-M 'C 2/c'
_cod_database_code 4516415

loop_
_symmetry_equiv_pos_as_xyz
'x, y, z'
'-x, y, -z+1/2'
'x+1/2, y+1/2, z'
'-x+1/2, y+1/2, -z+1/2'
'-x, -y, -z'
'x, -y, z-1/2'
'-x+1/2, -y+1/2, -z'
'x+1/2, -y+1/2, z-1/2'

loop_
_atom_site_label
_atom_site_type_symbol
_atom_site_fract_x
_atom_site_fract_y
_atom_site_fract_z
_atom_site_U_iso_or_equiv
_atom_site_adp_type
_atom_site_occupancy
_atom_site_symmetry_multiplicity
_atom_site_calc_flag
_atom_site_refinement_flags
C1 C 0.3314(2) 0.2918(8) 0.4994(3) 0.0423(17) Uani 1 1 d .
H1 H 0.3273 0.2319 0.5301 0.051 Uiso 1 1 calc R
C2 C 0.3548(2) 0.2210(8) 0.4683(3) 0.0371(16) Uani 1 1 d .
C3 C 0.3615(2) 0.3098(8) 0.4231(3) 0.0371(16) Uani 1 1 d .
C4 C 0.3437(2) 0.4665(9) 0.4109(3) 0.0455(18) Uani 1 1 d .
H4 H 0.3474 0.5299 0.3807 0.055 Uiso 1 1 calc R
C5 C 0.3208(3) 0.5278(9) 0.4431(4) 0.0488(19) Uani 1 1 d .
H5 H 0.3093 0.6326 0.4342 0.059 Uiso 1 1 calc R
C6 C 0.3910(2) 0.2502(9) 0.3927(4) 0.0446(17) Uani 1 1 d .
C7 C 0.3262(3) 0.2126(11) 0.2943(4) 0.058(2) Uani 1 1 d .
H7A H 0.3171 0.3032 0.2655 0.070 Uiso 1 1 calc R
H7B H 0.3106 0.2212 0.3211 0.070 Uiso 1 1 calc R
C8 C 0.3132(3) 0.0542(11) 0.2580(4) 0.065(2) Uani 1 1 d .
H8 H 0.3267 0.0531 0.2280 0.078 Uiso 1 1 calc R
C9 C 0.3281(4) -0.0950(13) 0.2972(5) 0.093(3) Uani 1 1 d .
H9A H 0.3194 -0.1899 0.2712 0.140 Uiso 1 1 calc R
H9B H 0.3148 -0.0979 0.3265 0.140 Uiso 1 1 calc R
H9C H 0.3596 -0.0931 0.3190 0.140 Uiso 1 1 calc R
C10 C 0.2628(3) 0.0589(15) 0.2215(5) 0.088(3) Uani 1 1 d .
H10A H 0.2547 0.1557 0.1965 0.131 Uiso 1 1 calc R
H10B H 0.2488 0.0592 0.2500 0.131 Uiso 1 1 calc R
H10C H 0.2535 -0.0353 0.1952 0.131 Uiso 1 1 calc R
C11 C 0.4039(3) 0.2050(11) 0.3005(4) 0.062(2) Uani 1 1 d .
H11A H 0.3974 0.1026 0.2780 0.074 Uiso 1 1 calc R
H11B H 0.4341 0.1998 0.3313 0.074 Uiso 1 1 calc R
C12 C 0.4001(4) 0.3420(15) 0.2556(6) 0.099(4) Uani 1 1 d .
H12 H 0.3710 0.3364 0.2212 0.119 Uiso 1 1 calc R
C13 C 0.4057(5) 0.5038(17) 0.2836(7) 0.127(5) Uani 1 1 d .
H13A H 0.3835 0.5212 0.2993 0.191 Uiso 1 1 calc R
H13B H 0.4029 0.5849 0.2528 0.191 Uiso 1 1 calc R
H13C H 0.4344 0.5117 0.3169 0.191 Uiso 1 1 calc R
C14 C 0.4351(6) 0.309(2) 0.2301(8) 0.174(8) Uani 1 1 d .
H14A H 0.4306 0.2022 0.2119 0.260 Uiso 1 1 calc R
H14B H 0.4639 0.3146 0.2633 0.260 Uiso 1 1 calc R
H14C H 0.4327 0.3889 0.1993 0.260 Uiso 1 1 calc R
C15 C 0.3673(2) 0.0419(8) 0.4802(3) 0.0405(17) Uani 1 1 d .
C16 C 0.4392(3) 0.1188(9) 0.5622(3) 0.0511(19) Uani 1 1 d .
H16A H 0.4284 0.2277 0.5482 0.061 Uiso 1 1 calc R
H16B H 0.4646 0.0998 0.5528 0.061 Uiso 1 1 calc R
C17 C 0.4535(3) 0.1099(13) 0.6322(4) 0.071(3) Uani 1 1 d .
H17 H 0.4617 -0.0030 0.6452 0.085 Uiso 1 1 calc R
C18 C 0.4175(4) 0.1587(17) 0.6519(5) 0.107(4) Uani 1 1 d .
H18A H 0.4279 0.1487 0.6961 0.161 Uiso 1 1 calc R
H18B H 0.3924 0.0890 0.6322 0.161 Uiso 1 1 calc R
H18C H 0.4091 0.2697 0.6400 0.161 Uiso 1 1 calc R
C19 C 0.4949(4) 0.2164(17) 0.6625(5) 0.114(5) Uani 1 1 d .
H19A H 0.5173 0.1792 0.6496 0.170 Uiso 1 1 calc R
H19B H 0.5056 0.2086 0.7068 0.170 Uiso 1 1 calc R
H19C H 0.4877 0.3277 0.6500 0.170 Uiso 1 1 calc R
C20 C 0.4145(3) -0.1705(8) 0.5410(4) 0.0507(19) Uani 1 1 d .
H20A H 0.3889 -0.2330 0.5148 0.061 Uiso 1 1 calc R
H20B H 0.4192 -0.1909 0.5837 0.061 Uiso 1 1 calc R
C21 C 0.4546(3) -0.2323(10) 0.5312(5) 0.065(2) Uani 1 1 d .
H21 H 0.4805 -0.1702 0.5583 0.078 Uiso 1 1 calc R
C22 C 0.4618(4) -0.4100(12) 0.5504(6) 0.098(4) Uani 1 1 d .
H22A H 0.4869 -0.4508 0.5444 0.147 Uiso 1 1 calc R
H22B H 0.4361 -0.4719 0.5256 0.147 Uiso 1 1 calc R
H22C H 0.4670 -0.4196 0.5933 0.147 Uiso 1 1 calc R
C23 C 0.4491(4) -0.2092(13) 0.4648(5) 0.095(4) Uani 1 1 d .
H23A H 0.4448 -0.0957 0.4543 0.143 Uiso 1 1 calc R
H23B H 0.4239 -0.2697 0.4376 0.143 Uiso 1 1 calc R
H23C H 0.4750 -0.2475 0.4604 0.143 Uiso 1 1 calc R
N1 N 0.3144(2) 0.4423(7) 0.4869(3) 0.0444(14) Uani 1 1 d .
N2 N 0.37405(19) 0.2246(8) 0.3323(3) 0.0462(15) Uani 1 1 d .
N3 N 0.4049(2) 0.0017(6) 0.5279(3) 0.0406(14) Uani 1 1 d .
O2 O 0.34070(19) -0.0561(6) 0.4462(3) 0.0600(15) Uani 1 1 d .
O1 O 0.43023(18) 0.2389(9) 0.4261(3) 0.0731(18) Uani 1 1 d .
I1 I 0.301988(18) 0.86009(6) 0.57374(3) 0.05474(17) Uani 1 1 d .
I2 I 0.28242(2) 0.34210(8) 0.62827(3) 0.0742(2) Uani 1 1 d .
Hg1 Hg 0.263498(14) 0.53005(4) 0.532017(18) 0.07058(16) Uani 1 1 d .

loop_
_atom_site_aniso_label
_atom_site_aniso_U_11
_atom_site_aniso_U_22
_atom_site_aniso_U_33
_atom_site_aniso_U_23
_atom_site_aniso_U_13
_atom_site_aniso_U_12
C1 0.050(4) 0.041(4) 0.037(4) 0.003(3) 0.018(4) -0.003(3)
C2 0.033(4) 0.042(4) 0.030(4) -0.003(3) 0.006(3) -0.002(3)
C3 0.030(4) 0.043(4) 0.032(4) 0.002(3) 0.006(3) -0.001(3)
C4 0.047(4) 0.054(4) 0.038(4) 0.009(3) 0.021(4) 0.001(4)
C5 0.059(5) 0.037(4) 0.046(5) 0.010(3) 0.017(4) 0.007(4)
C6 0.039(4) 0.049(4) 0.046(5) 0.007(4) 0.016(4) -0.002(3)
C7 0.050(5) 0.072(6) 0.054(5) -0.005(4) 0.024(4) 0.001(4)
C8 0.061(6) 0.082(6) 0.049(5) -0.012(5) 0.020(4) -0.006(5)
C9 0.114(9) 0.085(7) 0.077(7) -0.017(6) 0.035(7) -0.022(7)
C10 0.066(6) 0.121(9) 0.066(7) -0.045(6) 0.017(5) -0.016(6)
C11 0.050(5) 0.084(6) 0.058(6) -0.010(5) 0.028(4) -0.003(4)
C12 0.133(10) 0.103(9) 0.100(9) -0.025(7) 0.088(8) -0.025(8)
C13 0.153(13) 0.122(11) 0.136(13) 0.009(9) 0.088(11) -0.037(9)
C14 0.242(19) 0.172(15) 0.216(19) 0.000(13) 0.204(18) -0.013(14)
C15 0.049(5) 0.037(4) 0.040(4) 0.001(3) 0.023(4) 0.001(3)
C16 0.051(5) 0.048(4) 0.047(5) 0.001(4) 0.012(4) -0.004(4)
C17 0.070(6) 0.084(6) 0.049(5) 0.001(5) 0.014(5) -0.012(5)
C18 0.107(9) 0.141(11) 0.077(8) -0.041(7) 0.040(7) -0.020(8)
C19 0.093(8) 0.160(12) 0.060(7) 0.006(7) 0.002(6) -0.054(8)
C20 0.058(5) 0.034(4) 0.061(5) 0.007(4) 0.025(4) 0.005(3)
C21 0.055(5) 0.050(5) 0.086(7) 0.002(5) 0.026(5) 0.008(4)
C22 0.096(8) 0.057(6) 0.146(11) 0.017(7) 0.054(8) 0.036(6)
C23 0.120(9) 0.082(7) 0.113(10) -0.002(7) 0.076(8) 0.018(7)
N1 0.049(4) 0.039(3) 0.046(4) 0.003(3) 0.020(3) 0.002(3)
N2 0.038(3) 0.059(4) 0.043(4) -0.009(3) 0.018(3) -0.002(3)
N3 0.043(4) 0.034(3) 0.041(4) 0.000(3) 0.014(3) 0.000(3)
O2 0.072(4) 0.043(3) 0.051(3) -0.005(3) 0.009(3) -0.008(3)
O1 0.037(3) 0.126(6) 0.055(4) 0.011(4) 0.018(3) 0.013(3)
I1 0.0593(3) 0.0482(3) 0.0516(3) -0.0025(2) 0.0173(3) -0.0034(2)
I2 0.0940(5) 0.0693(4) 0.0630(4) 0.0224(3) 0.0357(4) 0.0086(3)
Hg1 0.1045(3) 0.0549(2) 0.0681(3) 0.01836(17) 0.0513(2) 0.02630(19)

loop_
_atom_type_symbol
_atom_type_description
_atom_type_scat_dispersion_real
_atom_type_scat_dispersion_imag
_atom_type_scat_source
C C 0.0033 0.0016 'International Tables Vol C Tables 4.2.6.8 and 6.1.1.4'
H H 0.0000 0.0000 'International Tables Vol C Tables 4.2.6.8 and 6.1.1.4'
N N 0.0061 0.0033 'International Tables Vol C Tables 4.2.6.8 and 6.1.1.4'
O O 0.0106 0.0060 'International Tables Vol C Tables 4.2.6.8 and 6.1.1.4'
I I -0.4742 1.8119 'International Tables Vol C Tables 4.2.6.8 and 6.1.1.4'
Hg Hg -2.3894 9.2266 'International Tables Vol C Tables 4.2.6.8 and 6.1.1.4'

loop_
_geom_angle_atom_site_label_1
_geom_angle_atom_site_label_2
_geom_angle_atom_site_label_3
_geom_angle
_geom_angle_site_symmetry_1
_geom_angle_site_symmetry_3
N1 C1 C2 122.9(6) . .
N1 C1 H1 118.6 . .
C2 C1 H1 118.6 . .
C3 C2 C1 119.0(6) . .
C3 C2 C15 122.4(6) . .
C1 C2 C15 118.2(6) . .
C2 C3 C4 117.3(6) . .
C2 C3 C6 122.2(6) . .
C4 C3 C6 120.1(6) . .
C5 C4 C3 120.5(7) . .
C5 C4 H4 119.7 . .
C3 C4 H4 119.7 . .
N1 C5 C4 122.3(7) . .
N1 C5 H5 118.8 . .
C4 C5 H5 118.8 . .
O1 C6 N2 124.1(7) . .
O1 C6 C3 116.4(7) . .
N2 C6 C3 119.4(6) . .
N2 C7 C8 112.9(7) . .
N2 C7 H7A 109.0 . .
C8 C7 H7A 109.0 . .
N2 C7 H7B 109.0 . .
C8 C7 H7B 109.0 . .
H7A C7 H7B 107.8 . .
C9 C8 C7 114.0(8) . .
C9 C8 C10 112.3(9) . .
C7 C8 C10 106.8(8) . .
C9 C8 H8 107.8 . .
C7 C8 H8 107.8 . .
C10 C8 H8 107.8 . .
C8 C9 H9A 109.5 . .
C8 C9 H9B 109.5 . .
H9A C9 H9B 109.5 . .
C8 C9 H9C 109.5 . .
H9A C9 H9C 109.5 . .
H9B C9 H9C 109.5 . .
C8 C10 H10A 109.5 . .
C8 C10 H10B 109.5 . .
H10A C10 H10B 109.5 . .
C8 C10 H10C 109.5 . .
H10A C10 H10C 109.5 . .
H10B C10 H10C 109.5 . .
N2 C11 C12 113.2(8) . .
N2 C11 H11A 108.9 . .
C12 C11 H11A 108.9 . .
N2 C11 H11B 108.9 . .
C12 C11 H11B 108.9 . .
H11A C11 H11B 107.8 . .
C13 C12 C11 113.5(10) . .
C13 C12 C14 111.2(11) . .
C11 C12 C14 106.4(11) . .
C13 C12 H12 108.5 . .
C11 C12 H12 108.5 . .
C14 C12 H12 108.5 . .
C12 C13 H13A 109.5 . .
C12 C13 H13B 109.5 . .
H13A C13 H13B 109.5 . .
C12 C13 H13C 109.5 . .
H13A C13 H13C 109.5 . .
H13B C13 H13C 109.5 . .
C12 C14 H14A 109.5 . .
C12 C14 H14B 109.5 . .
H14A C14 H14B 109.5 . .
C12 C14 H14C 109.5 . .
H14A C14 H14C 109.5 . .
H14B C14 H14C 109.5 . .
O2 C15 N3 124.5(6) . .
O2 C15 C2 116.4(6) . .
N3 C15 C2 119.0(6) . .
N3 C16 C17 113.6(7) . .
N3 C16 H16A 108.8 . .
C17 C16 H16A 108.8 . .
N3 C16 H16B 108.8 . .
C17 C16 H16B 108.8 . .
H16A C16 H16B 107.7 . .
C18 C17 C16 112.8(8) . .
C18 C17 C19 112.2(10) . .
C16 C17 C19 107.7(8) . .
C18 C17 H17 108.0 . .
C16 C17 H17 108.0 . .
C19 C17 H17 108.0 . .
C17 C18 H18A 109.5 . .
C17 C18 H18B 109.5 . .
H18A C18 H18B 109.5 . .
C17 C18 H18C 109.5 . .
H18A C18 H18C 109.5 . .
H18B C18 H18C 109.5 . .
C17 C19 H19A 109.5 . .
C17 C19 H19B 109.5 . .
H19A C19 H19B 109.5 . .
C17 C19 H19C 109.5 . .
H19A C19 H19C 109.5 . .
H19B C19 H19C 109.5 . .
N3 C20 C21 114.8(6) . .
N3 C20 H20A 108.6 . .
C21 C20 H20A 108.6 . .
N3 C20 H20B 108.6 . .
C21 C20 H20B 108.6 . .
H20A C20 H20B 107.5 . .
C23 C21 C22 111.6(8) . .
C23 C21 C20 111.7(8) . .
C22 C21 C20 108.4(8) . .
C23 C21 H21 108.4 . .
C22 C21 H21 108.4 . .
C20 C21 H21 108.4 . .
C21 C22 H22A 109.5 . .
C21 C22 H22B 109.5 . .
H22A C22 H22B 109.5 . .
C21 C22 H22C 109.5 . .
H22A C22 H22C 109.5 . .
H22B C22 H22C 109.5 . .
C21 C23 H23A 109.5 . .
C21 C23 H23B 109.5 . .
H23A C23 H23B 109.5 . .
C21 C23 H23C 109.5 . .
H23A C23 H23C 109.5 . .
H23B C23 H23C 109.5 . .
C5 N1 C1 118.0(6) . .
C5 N1 Hg1 122.6(5) . .
C1 N1 Hg1 118.6(5) . .
C6 N2 C11 119.2(6) . .
C6 N2 C7 123.3(6) . .
C11 N2 C7 117.5(6) . .
C15 N3 C20 117.9(6) . .
C15 N3 C16 123.7(6) . .
C20 N3 C16 117.9(6) . .
Hg1 I1 Hg1 85.58(2) 7_566 .
N1 Hg1 I2 103.97(14) . .
N1 Hg1 I1 97.72(14) . 7_566
I2 Hg1 I1 144.99(3) . 7_566
N1 Hg1 I1 97.60(14) . .
I2 Hg1 I1 109.31(3) . .
I1 Hg1 I1 94.42(2) 7_566 .

loop_
_geom_bond_atom_site_label_1
_geom_bond_atom_site_label_2
_geom_bond_distance
_geom_bond_site_symmetry_2
C1 N1 1.340(9) .
C1 C2 1.397(10) .
C1 H1 0.9300 .
C2 C3 1.381(10) .
C2 C15 1.522(9) .
C3 C4 1.396(10) .
C3 C6 1.512(10) .
C4 C5 1.370(11) .
C4 H4 0.9300 .
C5 N1 1.336(9) .
C5 H5 0.9300 .
C6 O1 1.221(8) .
C6 N2 1.319(9) .
C7 N2 1.477(9) .
C7 C8 1.519(12) .
C7 H7A 0.9700 .
C7 H7B 0.9700 .
C8 C9 1.492(14) .
C8 C10 1.538(13) .
C8 H8 0.9800 .
C9 H9A 0.9600 .
C9 H9B 0.9600 .
C9 H9C 0.9600 .
C10 H10A 0.9600 .
C10 H10B 0.9600 .
C10 H10C 0.9600 .
C11 N2 1.477(10) .
C11 C12 1.515(15) .
C11 H11A 0.9700 .
C11 H11B 0.9700 .
C12 C13 1.461(16) .
C12 C14 1.531(16) .
C12 H12 0.9800 .
C13 H13A 0.9600 .
C13 H13B 0.9600 .
C13 H13C 0.9600 .
C14 H14A 0.9600 .
C14 H14B 0.9600 .
C14 H14C 0.9600 .
C15 O2 1.222(8) .
C15 N3 1.338(9) .
C16 N3 1.457(9) .
C16 C17 1.523(11) .
C16 H16A 0.9700 .
C16 H16B 0.9700 .
C17 C18 1.503(14) .
C17 C19 1.538(13) .
C17 H17 0.9800 .
C18 H18A 0.9600 .
C18 H18B 0.9600 .
C18 H18C 0.9600 .
C19 H19A 0.9600 .
C19 H19B 0.9600 .
C19 H19C 0.9600 .
C20 N3 1.454(8) .
C20 C21 1.527(11) .
C20 H20A 0.9700 .
C20 H20B 0.9700 .
C21 C23 1.514(13) .
C21 C22 1.517(12) .
C21 H21 0.9800 .
C22 H22A 0.9600 .
C22 H22B 0.9600 .
C22 H22C 0.9600 .
C23 H23A 0.9600 .
C23 H23B 0.9600 .
C23 H23C 0.9600 .
N1 Hg1 2.443(6) .
I1 Hg1 2.7123(9) 7_566
I1 Hg1 2.9863(8) .
I2 Hg1 2.6033(8) .
Hg1 I1 2.7123(9) 7_566

loop_
_geom_torsion_atom_site_label_1
_geom_torsion_atom_site_label_2
_geom_torsion_atom_site_label_3
_geom_torsion_atom_site_label_4
_geom_torsion
_geom_torsion_site_symmetry_1
_geom_torsion_site_symmetry_4
N1 C1 C2 C3 0.8(10) . .
N1 C1 C2 C15 -172.1(6) . .
C1 C2 C3 C4 -0.5(10) . .
C15 C2 C3 C4 172.0(6) . .
C1 C2 C3 C6 172.6(6) . .
C15 C2 C3 C6 -14.9(10) . .
C2 C3 C4 C5 0.2(10) . .
C6 C3 C4 C5 -173.0(7) . .
C3 C4 C5 N1 -0.1(12) . .
C2 C3 C6 O1 -65.6(10) . .
C4 C3 C6 O1 107.3(8) . .
C2 C3 C6 N2 118.9(8) . .
C4 C3 C6 N2 -68.2(9) . .
N2 C7 C8 C9 54.9(11) . .
N2 C7 C8 C10 179.5(8) . .
N2 C11 C12 C13 53.8(14) . .
N2 C11 C12 C14 176.4(10) . .
C3 C2 C15 O2 -82.5(9) . .
C1 C2 C15 O2 90.1(8) . .
C3 C2 C15 N3 100.4(8) . .
C1 C2 C15 N3 -87.1(8) . .
N3 C16 C17 C18 -65.9(11) . .
N3 C16 C17 C19 169.9(8) . .
N3 C20 C21 C23 -60.0(10) . .
N3 C20 C21 C22 176.7(8) . .
C4 C5 N1 C1 0.3(11) . .
C4 C5 N1 Hg1 -169.3(6) . .
C2 C1 N1 C5 -0.6(10) . .
C2 C1 N1 Hg1 169.3(5) . .
O1 C6 N2 C11 -9.6(12) . .
C3 C6 N2 C11 165.5(7) . .
O1 C6 N2 C7 169.8(8) . .
C3 C6 N2 C7 -15.1(11) . .
C12 C11 N2 C6 -113.8(9) . .
C12 C11 N2 C7 66.8(10) . .
C8 C7 N2 C6 -124.0(8) . .
C8 C7 N2 C11 55.4(10) . .
O2 C15 N3 C20 -1.2(11) . .
C2 C15 N3 C20 175.7(6) . .
O2 C15 N3 C16 170.7(7) . .
C2 C15 N3 C16 -12.4(10) . .
C21 C20 N3 C15 114.3(8) . .
C21 C20 N3 C16 -58.1(10) . .
C17 C16 N3 C15 128.5(8) . .
C17 C16 N3 C20 -59.6(9) . .
C5 N1 Hg1 I2 -167.6(5) . .
C1 N1 Hg1 I2 22.9(5) . .
C5 N1 Hg1 I1 40.1(6) . 7_566
C1 N1 Hg1 I1 -129.4(5) . 7_566
C5 N1 Hg1 I1 -55.5(6) . .
C1 N1 Hg1 I1 135.1(5) . .
Hg1 I1 Hg1 N1 98.40(14) 7_566 .
Hg1 I1 Hg1 I2 -153.85(3) 7_566 .
Hg1 I1 Hg1 I1 0.0 7_566 7_566
